data_1517301
loop_
_publ_author_name
'Cabrera, Armando'
'Sharma, Pankaj'
'P\'erez-Flores, F. Javier'
'Velasco, Luis'
'Arias, J. Luis'
'Rubio-P\'erez, Laura'

_publ_section_title
;
 Diastereo- and enantioselective reductive amination of cycloaliphatic
 ketones by preformed chiral palladium complexes
;
_journal_issue 8
_journal_name_full 'Catalysis Science &amp; Technology'
_journal_page_first 2626
_journal_paper_doi 10.1039/c4cy00058g
_journal_volume 4
_journal_year 2014
_chemical_absolute_configuration ad
_chemical_formula_moiety 'C48 H40 Br2 P2 Pd'
_chemical_formula_sum 'C48 H40 Br2 P2 Pd'
_chemical_formula_weight 944.96
_chemical_name_systematic
; 
 ? 
;
_space_group_IT_number 19
_symmetry_cell_setting orthorhombic
_symmetry_space_group_name_Hall 'P 2ac 2ab'
_symmetry_space_group_name_H-M 'P 21 21 21'
_atom_sites_solution_hydrogens geom
_atom_sites_solution_primary direct
_atom_sites_solution_secondary difmap
_audit_creation_method SHELXL-97
_cell_angle_alpha 90.00
_cell_angle_beta 90.00
_cell_angle_gamma 90.00
_cell_formula_units_Z 4
_cell_length_a 11.5105(12)
_cell_length_b 14.3683(15)
_cell_length_c 25.090(3)
_cell_measurement_reflns_used 9949
_cell_measurement_temperature 298(2)
_cell_measurement_theta_max 25.28
_cell_measurement_theta_min 2.27
_cell_volume 4149.5(8)
_computing_cell_refinement 'SMART V 5.625 (Bruker, 1999)'
_computing_data_collection 'SMART V 5.625 (Bruker, 1999)'
_computing_data_reduction 'SAINT V 7.34A (Bruker, 2006)'
_computing_molecular_graphics 'SHELXTL V 6.12 (Sheldrick, 2000)'
_computing_publication_material 'SHELXTL V 6.12 (Sheldrick, 2000)'
_computing_structure_refinement 'SHELXTL V 6.12 (Sheldrick, 2000)'
_computing_structure_solution 'SHELXTL V 6.12 (Sheldrick, 2000)'
_diffrn_ambient_temperature 298(2)
_diffrn_detector_area_resol_mean 0.661
_diffrn_measured_fraction_theta_full 1.000
_diffrn_measured_fraction_theta_max 1.000
_diffrn_measurement_device_type 'Bruker Smart Apex CCD diffractometer 01-670-01'
_diffrn_measurement_method \w-scans
_diffrn_radiation_monochromator graphite
_diffrn_radiation_source 'fine-focus sealed tube'
_diffrn_radiation_type MoK\a
_diffrn_radiation_wavelength 0.71073
_diffrn_reflns_av_R_equivalents 0.0438
_diffrn_reflns_av_sigmaI/netI 0.0468
_diffrn_reflns_limit_h_max 13
_diffrn_reflns_limit_h_min -13
_diffrn_reflns_limit_k_max 17
_diffrn_reflns_limit_k_min -17
_diffrn_reflns_limit_l_max 30
_diffrn_reflns_limit_l_min -30
_diffrn_reflns_number 33830
_diffrn_reflns_theta_full 25.35
_diffrn_reflns_theta_max 25.35
_diffrn_reflns_theta_min 1.63
_diffrn_standards_decay_% 0
_exptl_absorpt_coefficient_mu 2.483
_exptl_absorpt_correction_T_max 0.7452
_exptl_absorpt_correction_T_min 0.6065
_exptl_absorpt_correction_type multi-scan
_exptl_absorpt_process_details '(Sheldrick, 2008)'
_exptl_crystal_colour red
_exptl_crystal_density_diffrn 1.513
_exptl_crystal_density_method 'not measured'
_exptl_crystal_description prism
_exptl_crystal_F_000 1896
_exptl_crystal_size_max 0.366
_exptl_crystal_size_mid 0.198
_exptl_crystal_size_min 0.088
_refine_diff_density_max 0.410
_refine_diff_density_min -0.220
_refine_diff_density_rms 0.056
_refine_ls_abs_structure_details 'Flack H D (1983), Acta Cryst. A39, 876-881'
_refine_ls_abs_structure_Flack 0.016(6)
_refine_ls_extinction_method none
_refine_ls_goodness_of_fit_ref 0.986
_refine_ls_hydrogen_treatment noref
_refine_ls_matrix_type full
_refine_ls_number_parameters 483
_refine_ls_number_reflns 7591
_refine_ls_number_restraints 0
_refine_ls_restrained_S_all 0.986
_refine_ls_R_factor_all 0.0380
_refine_ls_R_factor_gt 0.0297
_refine_ls_shift/su_max 0.001
_refine_ls_shift/su_mean 0.000
_refine_ls_structure_factor_coef Fsqd
_refine_ls_weighting_details 'calc w=1/[\s^2^(Fo^2^)+(0.0261P)^2^] where P=(Fo^2^+2Fc^2^)/3'
_refine_ls_weighting_scheme calc
_refine_ls_wR_factor_gt 0.0612
_refine_ls_wR_factor_ref 0.0640
_reflns_number_gt 6618
_reflns_number_total 7591
_reflns_threshold_expression >2sigma(I)
_cod_data_source_file c4cy00058g2.cif
_cod_data_source_block 096COA12
_cod_depositor_comments
;
The following automatic conversions were performed:

'_symmetry_cell_setting' value 'Orthorhombic' changed to
'orthorhombic' according to
/usr/data/users/saulius/crontab/automatic-downloads/current/RSC/lib/dictionaries/cif_core.dic
dictionary named 'cif_core.dic' version 2.4.2 from 2011-04-26.

Automatic conversion script
Id: cif_fix_values 2281 2013-09-26 08:29:07Z andrius 
;
_cod_original_cell_volume 4149.5(7)
_cod_database_code 1517301

loop_
_symmetry_equiv_pos_as_xyz
'x, y, z'
'-x+1/2, -y, z+1/2'
'-x, y+1/2, -z+1/2'
'x+1/2, -y+1/2, -z'

loop_
_atom_site_label
_atom_site_type_symbol
_atom_site_fract_x
_atom_site_fract_y
_atom_site_fract_z
_atom_site_U_iso_or_equiv
_atom_site_adp_type
_atom_site_occupancy
_atom_site_symmetry_multiplicity
_atom_site_calc_flag
_atom_site_refinement_flags
Pd1 Pd 0.66762(2) 0.841546(19) 0.338892(10) 0.03741(8) Uani 1 1 d .
Br1 Br 0.73178(4) 0.82522(3) 0.244501(16) 0.06726(14) Uani 1 1 d .
Br2 Br 0.81580(3) 0.73209(3) 0.374916(18) 0.05838(12) Uani 1 1 d .
P1 P 0.58320(8) 0.97844(6) 0.31948(4) 0.0351(2) Uani 1 1 d .
P2 P 0.56112(8) 0.81867(6) 0.41348(3) 0.0330(2) Uani 1 1 d .
C1 C 0.4726(3) 1.0255(2) 0.41623(14) 0.0346(8) Uani 1 1 d .
C2 C 0.5606(3) 1.0455(2) 0.38101(14) 0.0358(8) Uani 1 1 d .
C3 C 0.6452(4) 1.1144(3) 0.39497(16) 0.0493(10) Uani 1 1 d .
H3 H 0.7047 1.1282 0.3712 0.059 Uiso 1 1 calc R
C4 C 0.6398(4) 1.1595(3) 0.44222(15) 0.0537(10) Uani 1 1 d .
H4 H 0.6970 1.2027 0.4508 0.064 Uiso 1 1 calc R
C5 C 0.5396(5) 1.1901(3) 0.52771(18) 0.0672(13) Uani 1 1 d .
H5 H 0.5955 1.2344 0.5363 0.081 Uiso 1 1 calc R
C6 C 0.4536(5) 1.1741(3) 0.56224(18) 0.0720(14) Uani 1 1 d .
H6 H 0.4486 1.2082 0.5937 0.086 Uiso 1 1 calc R
C7 C 0.3715(4) 1.1060(3) 0.55072(16) 0.0615(12) Uani 1 1 d .
H7 H 0.3122 1.0938 0.5749 0.074 Uiso 1 1 calc R
C8 C 0.3769(4) 1.0567(3) 0.50407(14) 0.0493(10) Uani 1 1 d .
H8 H 0.3216 1.0110 0.4973 0.059 Uiso 1 1 calc R
C9 C 0.4647(3) 1.0739(2) 0.46614(14) 0.0390(8) Uani 1 1 d .
C10 C 0.5493(4) 1.1423(2) 0.47861(15) 0.0469(10) Uani 1 1 d .
C11 C 0.3830(3) 0.9527(2) 0.40526(13) 0.0362(8) Uani 1 1 d .
C12 C 0.4097(3) 0.8582(2) 0.40741(13) 0.0346(8) Uani 1 1 d .
C13 C 0.3192(3) 0.7917(2) 0.40376(13) 0.0399(8) Uani 1 1 d .
H13 H 0.3370 0.7286 0.4052 0.048 Uiso 1 1 calc R
C14 C 0.2070(3) 0.8190(3) 0.39820(14) 0.0451(9) Uani 1 1 d .
H14 H 0.1488 0.7741 0.3968 0.054 Uiso 1 1 calc R
C15 C 0.0591(3) 0.9422(3) 0.38963(15) 0.0550(11) Uani 1 1 d .
H15 H -0.0001 0.8982 0.3879 0.066 Uiso 1 1 calc R
C16 C 0.0334(4) 1.0334(4) 0.38739(16) 0.0664(14) Uani 1 1 d .
H16 H -0.0440 1.0518 0.3853 0.080 Uiso 1 1 calc R
C17 C 0.1193(4) 1.1003(3) 0.38817(17) 0.0598(12) Uani 1 1 d .
H17 H 0.0994 1.1627 0.3850 0.072 Uiso 1 1 calc R
C18 C 0.2324(4) 1.0760(3) 0.39357(14) 0.0479(10) Uani 1 1 d .
H18 H 0.2891 1.1221 0.3947 0.057 Uiso 1 1 calc R
C19 C 0.2655(3) 0.9811(3) 0.39757(13) 0.0380(8) Uani 1 1 d .
C20 C 0.1768(3) 0.9129(3) 0.39461(13) 0.0428(9) Uani 1 1 d .
C21 C 0.4492(3) 0.9816(2) 0.28259(13) 0.0355(8) Uani 1 1 d .
C22 C 0.4152(3) 0.9032(3) 0.25410(15) 0.0445(9) Uani 1 1 d .
H22 H 0.4604 0.8496 0.2549 0.053 Uiso 1 1 calc R
C23 C 0.3132(4) 0.9054(3) 0.22433(15) 0.0536(11) Uani 1 1 d .
H23 H 0.2915 0.8531 0.2049 0.064 Uiso 1 1 calc R
C24 C 0.2439(4) 0.9834(3) 0.22304(16) 0.0517(10) Uani 1 1 d .
C25 C 0.2792(3) 1.0616(3) 0.25115(15) 0.0465(9) Uani 1 1 d .
H25 H 0.2345 1.1155 0.2500 0.056 Uiso 1 1 calc R
C26 C 0.3792(3) 1.0600(3) 0.28057(14) 0.0414(9) Uani 1 1 d .
H26 H 0.4008 1.1128 0.2996 0.050 Uiso 1 1 calc R
C27 C 0.1326(4) 0.9848(4) 0.1911(2) 0.0803(15) Uani 1 1 d .
H27A H 0.1405 1.0274 0.1619 0.120 Uiso 1 1 calc R
H27B H 0.0696 1.0044 0.2136 0.120 Uiso 1 1 calc R
H27C H 0.1169 0.9236 0.1777 0.120 Uiso 1 1 calc R
C28 C 0.6876(3) 1.0508(2) 0.28368(13) 0.0372(8) Uani 1 1 d .
C29 C 0.8036(3) 1.0387(3) 0.29276(15) 0.0508(10) Uani 1 1 d .
H29 H 0.8285 0.9871 0.3120 0.061 Uiso 1 1 calc R
C30 C 0.8852(4) 1.1019(3) 0.27392(16) 0.0564(11) Uani 1 1 d .
H30 H 0.9634 1.0934 0.2819 0.068 Uiso 1 1 calc R
C31 C 0.8511(3) 1.1776(3) 0.24332(14) 0.0494(10) Uani 1 1 d .
C32 C 0.7340(3) 1.1857(3) 0.23133(14) 0.0498(10) Uani 1 1 d .
H32 H 0.7097 1.2337 0.2091 0.060 Uiso 1 1 calc R
C33 C 0.6521(3) 1.1244(2) 0.25157(14) 0.0417(9) Uani 1 1 d .
H33 H 0.5738 1.1325 0.2437 0.050 Uiso 1 1 calc R
C34 C 0.9384(4) 1.2479(4) 0.22383(19) 0.0772(15) Uani 1 1 d .
H34A H 0.9927 1.2615 0.2518 0.116 Uiso 1 1 calc R
H34B H 0.8989 1.3040 0.2136 0.116 Uiso 1 1 calc R
H34C H 0.9793 1.2230 0.1937 0.116 Uiso 1 1 calc R
C35 C 0.6079(3) 0.8654(2) 0.47713(13) 0.0351(8) Uani 1 1 d .
C36 C 0.5328(3) 0.8633(2) 0.52056(14) 0.0420(9) Uani 1 1 d .
H36 H 0.4613 0.8337 0.5177 0.050 Uiso 1 1 calc R
C37 C 0.5643(3) 0.9050(3) 0.56760(15) 0.0463(9) Uani 1 1 d .
H37 H 0.5145 0.9015 0.5967 0.056 Uiso 1 1 calc R
C38 C 0.6688(4) 0.9524(3) 0.57274(14) 0.0472(9) Uani 1 1 d .
C39 C 0.7432(4) 0.9527(3) 0.52950(16) 0.0539(11) Uani 1 1 d .
H39 H 0.8146 0.9825 0.5323 0.065 Uiso 1 1 calc R
C40 C 0.7136(3) 0.9094(3) 0.48225(15) 0.0448(9) Uani 1 1 d .
H40 H 0.7653 0.9100 0.4538 0.054 Uiso 1 1 calc R
C41 C 0.6983(4) 1.0023(3) 0.62397(18) 0.0691(13) Uani 1 1 d .
H41A H 0.6808 0.9627 0.6537 0.104 Uiso 1 1 calc R
H41B H 0.6533 1.0584 0.6265 0.104 Uiso 1 1 calc R
H41C H 0.7795 1.0176 0.6243 0.104 Uiso 1 1 calc R
C42 C 0.5500(3) 0.6927(2) 0.41869(13) 0.0351(8) Uani 1 1 d .
C43 C 0.5713(3) 0.6440(3) 0.46532(15) 0.0452(9) Uani 1 1 d .
H43 H 0.5888 0.6757 0.4966 0.054 Uiso 1 1 calc R
C44 C 0.5661(4) 0.5466(3) 0.46496(18) 0.0536(11) Uani 1 1 d .
H44 H 0.5808 0.5140 0.4963 0.064 Uiso 1 1 calc R
C45 C 0.5396(4) 0.4983(3) 0.41928(18) 0.0513(11) Uani 1 1 d .
C46 C 0.5202(4) 0.5478(3) 0.37278(17) 0.0516(10) Uani 1 1 d .
H46 H 0.5030 0.5159 0.3415 0.062 Uiso 1 1 calc R
C47 C 0.5259(3) 0.6440(3) 0.37202(15) 0.0466(9) Uani 1 1 d .
H47 H 0.5136 0.6761 0.3403 0.056 Uiso 1 1 calc R
C48 C 0.5304(5) 0.3930(3) 0.4197(2) 0.0814(16) Uani 1 1 d .
H48A H 0.5607 0.3694 0.4527 0.122 Uiso 1 1 calc R
H48B H 0.5742 0.3678 0.3905 0.122 Uiso 1 1 calc R
H48C H 0.4504 0.3751 0.4162 0.122 Uiso 1 1 calc R

loop_
_atom_site_aniso_label
_atom_site_aniso_U_11
_atom_site_aniso_U_22
_atom_site_aniso_U_33
_atom_site_aniso_U_23
_atom_site_aniso_U_13
_atom_site_aniso_U_12
Pd1 0.04126(15) 0.03601(14) 0.03497(13) 0.00553(12) 0.00539(13) 0.00683(13)
Br1 0.0958(3) 0.0602(3) 0.0458(2) 0.0053(2) 0.0255(2) 0.0186(2)
Br2 0.0454(2) 0.0618(3) 0.0679(3) 0.0171(2) 0.0077(2) 0.0197(2)
P1 0.0381(5) 0.0332(5) 0.0341(5) 0.0040(4) -0.0014(4) 0.0000(4)
P2 0.0357(5) 0.0316(5) 0.0317(4) 0.0019(4) 0.0001(4) 0.0020(4)
C1 0.039(2) 0.0275(18) 0.0373(19) 0.0026(15) -0.0055(16) 0.0043(16)
C2 0.040(2) 0.0288(19) 0.0388(19) 0.0006(15) -0.0054(17) 0.0005(15)
C3 0.055(3) 0.045(2) 0.048(2) 0.0058(18) 0.000(2) -0.0092(19)
C4 0.065(3) 0.044(2) 0.052(2) -0.004(2) -0.005(2) -0.017(2)
C5 0.086(3) 0.056(3) 0.060(3) -0.013(2) -0.010(3) -0.014(3)
C6 0.092(4) 0.074(3) 0.050(3) -0.027(3) 0.003(3) -0.006(3)
C7 0.066(3) 0.072(3) 0.046(2) -0.012(2) 0.006(2) 0.003(2)
C8 0.058(3) 0.049(2) 0.041(2) -0.0035(18) -0.0032(19) 0.0027(19)
C9 0.045(2) 0.035(2) 0.0371(19) -0.0039(16) -0.0034(17) 0.0036(17)
C10 0.062(3) 0.034(2) 0.044(2) -0.0044(17) -0.008(2) 0.0016(19)
C11 0.041(2) 0.040(2) 0.0278(18) -0.0009(15) -0.0018(16) 0.0011(16)
C12 0.0386(19) 0.037(2) 0.0285(17) -0.0013(15) -0.0001(15) 0.0005(16)
C13 0.045(2) 0.039(2) 0.0356(19) -0.0025(15) 0.0025(18) -0.0018(18)
C14 0.040(2) 0.048(2) 0.047(2) -0.0047(18) 0.0018(17) -0.0071(17)
C15 0.037(2) 0.078(3) 0.050(3) -0.009(2) -0.0062(19) 0.003(2)
C16 0.047(3) 0.099(4) 0.053(3) -0.015(3) -0.013(2) 0.023(3)
C17 0.063(3) 0.059(3) 0.057(3) -0.011(2) -0.013(2) 0.028(2)
C18 0.050(2) 0.050(2) 0.044(2) -0.0060(18) -0.0070(19) 0.0110(19)
C19 0.041(2) 0.041(2) 0.0315(19) -0.0046(15) -0.0030(16) 0.0066(17)
C20 0.040(2) 0.058(2) 0.0302(18) -0.0073(16) -0.0033(17) -0.005(2)
C21 0.036(2) 0.040(2) 0.0300(18) 0.0050(16) 0.0006(16) -0.0015(17)
C22 0.051(2) 0.036(2) 0.047(2) 0.0009(18) -0.005(2) -0.0002(17)
C23 0.065(3) 0.047(2) 0.049(2) -0.0039(18) -0.006(2) -0.013(2)
C24 0.049(2) 0.064(3) 0.042(2) 0.001(2) -0.005(2) 0.001(2)
C25 0.045(2) 0.045(2) 0.050(2) 0.000(2) -0.005(2) 0.0085(18)
C26 0.048(2) 0.041(2) 0.0352(19) 0.0025(17) -0.0015(18) -0.0008(18)
C27 0.065(3) 0.099(4) 0.077(3) -0.004(3) -0.029(3) -0.005(3)
C28 0.039(2) 0.041(2) 0.0311(18) 0.0018(15) -0.0015(17) -0.0013(17)
C29 0.044(2) 0.057(3) 0.052(2) 0.015(2) 0.0010(19) 0.005(2)
C30 0.037(2) 0.080(3) 0.052(3) 0.008(2) 0.003(2) 0.000(2)
C31 0.050(2) 0.058(3) 0.040(2) 0.0023(19) 0.0078(18) -0.009(2)
C32 0.056(2) 0.052(2) 0.041(2) 0.0122(18) 0.0032(19) 0.000(2)
C33 0.039(2) 0.046(2) 0.040(2) 0.0054(17) 0.0019(18) -0.0015(17)
C34 0.061(3) 0.100(4) 0.070(3) 0.022(3) 0.010(2) -0.023(3)
C35 0.0356(19) 0.035(2) 0.0352(19) 0.0034(15) -0.0001(16) 0.0049(15)
C36 0.041(2) 0.046(2) 0.039(2) 0.0025(17) 0.0018(17) -0.0004(17)
C37 0.049(2) 0.048(2) 0.042(2) 0.0012(18) 0.0065(19) 0.0013(19)
C38 0.051(2) 0.046(2) 0.044(2) -0.0036(17) -0.006(2) 0.005(2)
C39 0.042(2) 0.063(3) 0.057(3) -0.005(2) -0.008(2) -0.010(2)
C40 0.042(2) 0.052(2) 0.041(2) 0.0009(18) 0.0021(18) -0.0007(19)
C41 0.070(3) 0.084(3) 0.054(3) -0.019(2) -0.012(2) 0.000(3)
C42 0.0355(19) 0.0297(18) 0.040(2) 0.0011(15) 0.0016(16) 0.0035(15)
C43 0.054(2) 0.040(2) 0.042(2) 0.0064(17) -0.0030(19) 0.0035(18)
C44 0.057(3) 0.043(2) 0.060(3) 0.015(2) -0.001(2) 0.006(2)
C45 0.050(2) 0.033(2) 0.071(3) 0.004(2) 0.012(2) 0.0060(19)
C46 0.061(3) 0.042(2) 0.052(2) -0.010(2) 0.001(2) 0.0013(19)
C47 0.060(2) 0.038(2) 0.042(2) -0.0003(17) -0.002(2) 0.0018(18)
C48 0.102(4) 0.035(3) 0.107(4) 0.005(3) 0.008(3) -0.003(3)

loop_
_atom_type_symbol
_atom_type_description
_atom_type_scat_dispersion_real
_atom_type_scat_dispersion_imag
_atom_type_scat_source
C C 0.0033 0.0016 'International Tables Vol C Tables 4.2.6.8 and 6.1.1.4'
H H 0.0000 0.0000 'International Tables Vol C Tables 4.2.6.8 and 6.1.1.4'
P P 0.1023 0.0942 'International Tables Vol C Tables 4.2.6.8 and 6.1.1.4'
Br Br -0.2901 2.4595 'International Tables Vol C Tables 4.2.6.8 and 6.1.1.4'
Pd Pd -0.9988 1.0072 'International Tables Vol C Tables 4.2.6.8 and 6.1.1.4'

loop_
_geom_angle_atom_site_label_1
_geom_angle_atom_site_label_2
_geom_angle_atom_site_label_3
_geom_angle
P1 Pd1 P2 94.14(3)
P1 Pd1 Br2 158.08(3)
P2 Pd1 Br2 88.80(3)
P1 Pd1 Br1 90.27(3)
P2 Pd1 Br1 159.00(3)
Br2 Pd1 Br1 94.733(17)
C21 P1 C28 107.26(16)
C21 P1 C2 107.31(16)
C28 P1 C2 101.98(16)
C21 P1 Pd1 120.27(12)
C28 P1 Pd1 108.71(12)
C2 P1 Pd1 109.77(11)
C35 P2 C42 109.02(16)
C35 P2 C12 103.88(15)
C42 P2 C12 104.28(16)
C35 P2 Pd1 120.92(12)
C42 P2 Pd1 104.01(11)
C12 P2 Pd1 113.59(11)
C2 C1 C9 120.4(3)
C2 C1 C11 122.5(3)
C9 C1 C11 117.1(3)
C1 C2 C3 119.2(3)
C1 C2 P1 122.3(3)
C3 C2 P1 118.1(3)
C4 C3 C2 121.0(4)
C3 C4 C10 121.2(4)
C6 C5 C10 122.7(4)
C5 C6 C7 119.3(4)
C8 C7 C6 120.7(4)
C7 C8 C9 121.3(4)
C8 C9 C10 117.7(3)
C8 C9 C1 123.3(3)
C10 C9 C1 119.0(3)
C4 C10 C5 122.5(4)
C4 C10 C9 119.1(3)
C5 C10 C9 118.3(4)
C12 C11 C19 119.5(3)
C12 C11 C1 121.6(3)
C19 C11 C1 118.6(3)
C11 C12 C13 119.6(3)
C11 C12 P2 120.8(3)
C13 C12 P2 119.6(3)
C14 C13 C12 120.8(3)
C13 C14 C20 121.5(3)
C16 C15 C20 120.0(4)
C15 C16 C17 121.3(4)
C18 C17 C16 120.8(4)
C17 C18 C19 120.8(4)
C20 C19 C18 117.9(3)
C20 C19 C11 119.5(3)
C18 C19 C11 122.6(3)
C14 C20 C19 119.1(3)
C14 C20 C15 121.8(4)
C19 C20 C15 119.1(4)
C26 C21 C22 118.4(3)
C26 C21 P1 122.5(3)
C22 C21 P1 119.1(3)
C21 C22 C23 119.7(4)
C24 C23 C22 121.3(4)
C23 C24 C25 118.6(4)
C23 C24 C27 121.0(4)
C25 C24 C27 120.5(4)
C26 C25 C24 120.5(4)
C25 C26 C21 121.5(4)
C29 C28 C33 118.7(3)
C29 C28 P1 119.3(3)
C33 C28 P1 121.7(3)
C28 C29 C30 121.4(4)
C31 C30 C29 120.6(4)
C32 C31 C30 117.5(4)
C32 C31 C34 121.5(4)
C30 C31 C34 121.1(4)
C31 C32 C33 121.9(4)
C32 C33 C28 119.7(3)
C40 C35 C36 119.1(3)
C40 C35 P2 121.0(3)
C36 C35 P2 119.8(3)
C37 C36 C35 120.0(4)
C36 C37 C38 121.5(4)
C39 C38 C37 117.7(4)
C39 C38 C41 121.8(4)
C37 C38 C41 120.4(4)
C40 C39 C38 121.3(4)
C35 C40 C39 120.3(4)
C43 C42 C47 119.5(3)
C43 C42 P2 123.4(3)
C47 C42 P2 117.0(3)
C42 C43 C44 119.5(4)
C45 C44 C43 121.3(4)
C44 C45 C46 118.7(4)
C44 C45 C48 120.9(4)
C46 C45 C48 120.5(4)
C47 C46 C45 121.1(4)
C46 C47 C42 120.0(4)

loop_
_geom_bond_atom_site_label_1
_geom_bond_atom_site_label_2
_geom_bond_distance
Pd1 P1 2.2473(10)
Pd1 P2 2.2613(9)
Pd1 Br2 2.4898(5)
Pd1 Br1 2.4918(5)
P1 C21 1.799(4)
P1 C28 1.825(4)
P1 C2 1.838(4)
P2 C35 1.814(4)
P2 C42 1.820(3)
P2 C12 1.840(4)
C1 C2 1.375(5)
C1 C9 1.436(5)
C1 C11 1.494(5)
C2 C3 1.432(5)
C3 C4 1.353(5)
C4 C10 1.408(5)
C5 C6 1.336(6)
C5 C10 1.414(5)
C6 C7 1.391(6)
C7 C8 1.369(5)
C8 C9 1.410(5)
C9 C10 1.418(5)
C11 C12 1.393(5)
C11 C19 1.427(5)
C12 C13 1.416(5)
C13 C14 1.358(5)
C14 C20 1.397(5)
C15 C16 1.345(6)
C15 C20 1.424(6)
C16 C17 1.379(7)
C17 C18 1.354(5)
C18 C19 1.419(5)
C19 C20 1.417(5)
C21 C26 1.386(5)
C21 C22 1.390(5)
C22 C23 1.391(5)
C23 C24 1.377(6)
C24 C25 1.387(5)
C24 C27 1.511(6)
C25 C26 1.368(5)
C28 C29 1.366(5)
C28 C33 1.390(5)
C29 C30 1.389(6)
C30 C31 1.388(5)
C31 C32 1.386(5)
C31 C34 1.507(5)
C32 C33 1.387(5)
C35 C40 1.377(5)
C35 C36 1.391(5)
C36 C37 1.372(5)
C37 C38 1.388(6)
C38 C39 1.382(6)
C38 C41 1.510(5)
C39 C40 1.381(5)
C42 C43 1.385(5)
C42 C47 1.392(5)
C43 C44 1.400(5)
C44 C45 1.374(6)
C45 C46 1.384(6)
C45 C48 1.518(5)
C46 C47 1.383(5)
